data_4088300
loop_
_publ_author_name
'Aznarez, Francisco'
'Sanz Miguel, Pablo J.'
'Tan, Tristan T. Y.'
'Hahn, F. Ekkehardt'

_publ_section_title
;
 Preparation of Rhodium(III) Di-NHC Chelate Complexes Featuring Two
 Different NHC Donors via a Mild NaOAc-Assisted C--H Activation
;
_journal_issue 3
_journal_name_full Organometallics
_journal_page_first 410
_journal_paper_doi 10.1021/acs.organomet.5b00993
_journal_volume 35
_journal_year 2016
_chemical_formula_moiety 'C18 H21 Cl6 N4 Rh'
_chemical_formula_sum 'C18 H21 Cl6 N4 Rh'
_chemical_formula_weight 609
_space_group_IT_number 61
_space_group_name_Hall '-P 2ac 2ab'
_space_group_name_H-M_alt 'P b c a'
_symmetry_cell_setting orthorhombic
_symmetry_space_group_name_H-M 'P b c a'
_atom_sites_solution_hydrogens geom
_atom_sites_solution_primary direct
_atom_sites_solution_secondary difmap
_audit_creation_date 2015-07-21T09:41:59-00:00
_audit_creation_method 'WinGX routine CIF_UPDATE'
_cell_angle_alpha 90
_cell_angle_beta 90
_cell_angle_gamma 90
_cell_formula_units_Z 8
_cell_length_a 17.211(2)
_cell_length_b 12.9088(15)
_cell_length_c 20.443(2)
_cell_measurement_reflns_used 8600
_cell_measurement_temperature 100(2)
_cell_measurement_theta_max 27.95
_cell_measurement_theta_min 2.37
_cell_volume 4541.9(9)
_computing_cell_refinement 'Bruker SAINT'
_computing_data_collection 'Bruker APEX2'
_computing_data_reduction 'Bruker SAINT'
_computing_molecular_graphics 'Bruker SHELXTL'
_computing_publication_material 'Bruker SHELXTL'
_computing_structure_refinement 'SHELXL-97 (Sheldrick, 2008)'
_computing_structure_solution 'SHELXS-97 (Sheldrick, 2008)'
_diffrn_ambient_temperature 100(2)
_diffrn_measured_fraction_theta_full 1
_diffrn_measured_fraction_theta_max 0.955
_diffrn_measurement_device_type 'Bruker APEX-II CCD'
_diffrn_measurement_method '\f and \w scans'
_diffrn_radiation_monochromator graphite
_diffrn_radiation_type MoK\a
_diffrn_radiation_wavelength 0.71073
_diffrn_reflns_av_R_equivalents 0.0606
_diffrn_reflns_av_unetI/netI 0.0387
_diffrn_reflns_limit_h_max 23
_diffrn_reflns_limit_h_min -23
_diffrn_reflns_limit_k_max 17
_diffrn_reflns_limit_k_min -16
_diffrn_reflns_limit_l_max 27
_diffrn_reflns_limit_l_min -27
_diffrn_reflns_number 47377
_diffrn_reflns_theta_full 25
_diffrn_reflns_theta_max 29.58
_diffrn_reflns_theta_min 1.99
_exptl_absorpt_coefficient_mu 1.472
_exptl_absorpt_correction_T_max 0.802
_exptl_absorpt_correction_T_min 0.596
_exptl_absorpt_correction_type multi-scan
_exptl_absorpt_process_details sadabs
_exptl_crystal_colour red
_exptl_crystal_density_diffrn 1.781
_exptl_crystal_density_method 'not measured'
_exptl_crystal_description prisms
_exptl_crystal_F_000 2432
_exptl_crystal_size_max 0.35
_exptl_crystal_size_mid 0.15
_exptl_crystal_size_min 0.15
_refine_diff_density_max 0.699
_refine_diff_density_min -0.658
_refine_diff_density_rms 0.097
_refine_ls_extinction_method none
_refine_ls_goodness_of_fit_ref 1.009
_refine_ls_hydrogen_treatment constr
_refine_ls_matrix_type full
_refine_ls_number_parameters 268
_refine_ls_number_reflns 6084
_refine_ls_number_restraints 0
_refine_ls_restrained_S_all 1.009
_refine_ls_R_factor_all 0.0482
_refine_ls_R_factor_gt 0.0323
_refine_ls_shift/su_max 0.001
_refine_ls_shift/su_mean 0
_refine_ls_structure_factor_coef Fsqd
_refine_ls_weighting_details 'calc w=1/[\s^2^(Fo^2^)+(0.0551P)^2^+0.0000P] where P=(Fo^2^+2Fc^2^)/3'
_refine_ls_weighting_scheme calc
_refine_ls_wR_factor_gt 0.0849
_refine_ls_wR_factor_ref 0.0928
_reflns_number_gt 4696
_reflns_number_total 6084
_reflns_threshold_expression >2sigma(I)
_cod_data_source_file om5b00993_si_002.cif
_cod_data_source_block '[4]'
_cod_original_cell_volume 4541.8(9)
_cod_original_sg_symbol_H-M Pbca
_cod_database_code 4088300

loop_
_symmetry_equiv_pos_as_xyz
'x, y, z'
'-x+1/2, -y, z+1/2'
'-x, y+1/2, -z+1/2'
'x+1/2, -y+1/2, -z'
'-x, -y, -z'
'x-1/2, y, -z-1/2'
'x, -y-1/2, z-1/2'
'-x-1/2, y-1/2, z'

loop_
_atom_site_label
_atom_site_type_symbol
_atom_site_fract_x
_atom_site_fract_y
_atom_site_fract_z
_atom_site_U_iso_or_equiv
_atom_site_adp_type
_atom_site_occupancy
_atom_site_symmetry_multiplicity
_atom_site_calc_flag
_atom_site_refinement_flags
Rh1 Rh 0.156532(11) 0.229105(15) 0.289277(9) 0.01750(7) Uani 1 1 d .
C1 C 0.29434(16) 0.1954(2) 0.10073(13) 0.0286(6) Uani 1 1 d .
H1 H 0.267 0.2502 0.1215 0.034 Uiso 1 1 calc R
C2 C 0.36676(16) 0.1102(2) 0.03567(12) 0.0289(6) Uani 1 1 d .
C3 C 0.33626(15) 0.0399(2) 0.07666(13) 0.0254(5) Uani 1 1 d .
C4 C 0.24216(13) 0.05479(19) 0.17440(12) 0.0208(5) Uani 1 1 d .
H41 H 0.2434 -0.0219 0.1751 0.025 Uiso 1 1 calc R
H42 H 0.263 0.0805 0.2165 0.025 Uiso 1 1 calc R
C5 C 0.12682(13) 0.16992(18) 0.19928(11) 0.0181(5) Uani 1 1 d .
C6 C 0.05236(14) 0.1151(2) 0.11438(12) 0.0235(5) Uani 1 1 d .
C7 C 0.11673(14) 0.05817(19) 0.11373(11) 0.0210(5) Uani 1 1 d .
C8 C -0.00333(16) 0.2576(2) 0.18381(14) 0.0304(6) Uani 1 1 d .
H81 H 0.0125 0.2981 0.2221 0.046 Uiso 1 1 calc R
H82 H -0.0511 0.2195 0.1938 0.046 Uiso 1 1 calc R
H83 H -0.0126 0.3044 0.1469 0.046 Uiso 1 1 calc R
C9 C 0.19466(16) 0.1622(2) 0.38325(12) 0.0270(6) Uani 1 1 d .
C10 C 0.27688(18) 0.1458(3) 0.40413(15) 0.0443(8) Uani 1 1 d .
H101 H 0.2778 0.1053 0.4447 0.066 Uiso 1 1 calc R
H102 H 0.3018 0.213 0.4116 0.066 Uiso 1 1 calc R
H103 H 0.305 0.1082 0.3698 0.066 Uiso 1 1 calc R
C11 C 0.14802(17) 0.2506(2) 0.39581(13) 0.0271(6) Uani 1 1 d .
C12 C 0.1701(2) 0.3437(2) 0.43529(14) 0.0424(8) Uani 1 1 d .
H121 H 0.1434 0.3414 0.4776 0.064 Uiso 1 1 calc R
H122 H 0.1549 0.4066 0.4118 0.064 Uiso 1 1 calc R
H123 H 0.2264 0.3439 0.4424 0.064 Uiso 1 1 calc R
C13 C 0.07218(15) 0.23162(19) 0.36801(13) 0.0248(5) Uani 1 1 d .
C14 C 0.00469(17) 0.3032(2) 0.37464(16) 0.0386(7) Uani 1 1 d .
H141 H -0.0199 0.2929 0.4174 0.058 Uiso 1 1 calc R
H142 H -0.0331 0.2888 0.3399 0.058 Uiso 1 1 calc R
H143 H 0.0227 0.375 0.371 0.058 Uiso 1 1 calc R
C15 C 0.07297(15) 0.1315(2) 0.33890(12) 0.0255(5) Uani 1 1 d .
C16 C 0.00464(17) 0.0753(2) 0.31096(15) 0.0400(7) Uani 1 1 d .
H161 H -0.0157 0.0266 0.3435 0.06 Uiso 1 1 calc R
H162 H 0.0208 0.0371 0.2718 0.06 Uiso 1 1 calc R
H163 H -0.0359 0.1253 0.2993 0.06 Uiso 1 1 calc R
C17 C 0.15000(16) 0.0896(2) 0.34573(12) 0.0259(6) Uani 1 1 d .
C18 C 0.17445(19) -0.0171(2) 0.32586(15) 0.0406(8) Uani 1 1 d .
H181 H 0.1604 -0.0665 0.3603 0.061 Uiso 1 1 calc R
H182 H 0.2308 -0.0185 0.3191 0.061 Uiso 1 1 calc R
H183 H 0.1481 -0.0363 0.2851 0.061 Uiso 1 1 calc R
N1 N 0.34060(13) 0.20842(19) 0.05043(11) 0.0293(5) Uani 1 1 d .
N2 N 0.28975(12) 0.09383(16) 0.12006(10) 0.0226(4) Uani 1 1 d .
N3 N 0.16273(11) 0.09082(16) 0.16548(10) 0.0190(4) Uani 1 1 d .
N4 N 0.05867(12) 0.18386(16) 0.16671(9) 0.0219(4) Uani 1 1 d .
Cl1 Cl 0.43083(5) 0.08983(7) -0.02636(4) 0.0483(2) Uani 1 1 d .
Cl2 Cl 0.34853(4) -0.09126(6) 0.07913(4) 0.03571(17) Uani 1 1 d .
Cl3 Cl -0.02519(4) 0.11174(6) 0.06363(3) 0.03551(17) Uani 1 1 d .
Cl4 Cl 0.14230(4) -0.04238(5) 0.06462(3) 0.02730(14) Uani 1 1 d .
Cl5 Cl 0.28969(4) 0.25893(5) 0.25687(3) 0.02786(15) Uani 1 1 d .
Cl6 Cl 0.12896(4) 0.40851(5) 0.26175(3) 0.02810(15) Uani 1 1 d .

loop_
_atom_site_aniso_label
_atom_site_aniso_U_11
_atom_site_aniso_U_22
_atom_site_aniso_U_33
_atom_site_aniso_U_23
_atom_site_aniso_U_13
_atom_site_aniso_U_12
Rh1 0.01568(11) 0.01808(11) 0.01873(11) -0.00268(7) -0.00034(7) 0.00023(7)
C1 0.0306(15) 0.0266(13) 0.0286(14) -0.0041(11) 0.0006(11) -0.0020(12)
C2 0.0242(14) 0.0406(16) 0.0220(13) -0.0021(11) -0.0012(10) -0.0009(12)
C3 0.0217(13) 0.0264(13) 0.0280(13) -0.0053(11) -0.0039(10) 0.0007(10)
C4 0.0157(12) 0.0214(11) 0.0254(12) -0.0015(10) -0.0004(9) 0.0035(9)
C5 0.0145(11) 0.0179(11) 0.0219(11) -0.0003(9) 0.0004(9) 0.0008(9)
C6 0.0183(12) 0.0306(13) 0.0216(12) -0.0015(10) -0.0029(10) -0.0015(10)
C7 0.0199(12) 0.0264(12) 0.0166(11) -0.0056(9) -0.0012(9) -0.0031(10)
C8 0.0222(14) 0.0373(15) 0.0318(15) -0.0071(12) -0.0037(11) 0.0095(12)
C9 0.0289(14) 0.0305(13) 0.0216(12) 0.0064(11) -0.0003(10) 0.0000(11)
C10 0.0338(17) 0.060(2) 0.0393(17) 0.0103(16) -0.0101(13) 0.0055(15)
C11 0.0350(16) 0.0273(13) 0.0189(13) -0.0016(10) 0.0031(10) -0.0026(11)
C12 0.066(2) 0.0340(16) 0.0276(15) -0.0095(13) -0.0003(14) -0.0102(15)
C13 0.0244(13) 0.0261(13) 0.0240(13) -0.0010(10) 0.0074(10) 0.0002(10)
C14 0.0323(16) 0.0404(17) 0.0432(17) 0.0010(14) 0.0131(13) 0.0061(13)
C15 0.0277(14) 0.0249(13) 0.0239(13) 0.0017(10) 0.0039(10) -0.0055(11)
C16 0.0365(17) 0.0435(17) 0.0401(17) 0.0039(14) 0.0021(13) -0.0196(14)
C17 0.0358(15) 0.0217(13) 0.0201(12) 0.0006(10) 0.0035(10) 0.0027(11)
C18 0.058(2) 0.0222(14) 0.0417(18) 0.0039(13) 0.0121(15) 0.0088(14)
N1 0.0307(14) 0.0315(12) 0.0259(12) 0.0023(10) -0.0030(9) -0.0049(10)
N2 0.0192(10) 0.0238(10) 0.0248(10) -0.0034(9) 0.0003(8) 0.0009(9)
N3 0.0155(10) 0.0234(11) 0.0181(10) -0.0026(8) -0.0010(7) -0.0005(8)
N4 0.0169(10) 0.0268(11) 0.0219(10) -0.0040(8) -0.0020(8) 0.0006(9)
Cl1 0.0458(5) 0.0636(5) 0.0355(4) 0.0042(4) 0.0174(3) 0.0044(4)
Cl2 0.0390(4) 0.0279(3) 0.0402(4) -0.0050(3) 0.0081(3) 0.0069(3)
Cl3 0.0242(3) 0.0521(4) 0.0301(3) -0.0083(3) -0.0107(3) 0.0027(3)
Cl4 0.0265(3) 0.0296(3) 0.0258(3) -0.0106(3) -0.0016(2) -0.0013(3)
Cl5 0.0183(3) 0.0329(3) 0.0323(3) -0.0105(3) 0.0023(3) -0.0043(3)
Cl6 0.0275(3) 0.0228(3) 0.0340(3) 0.0043(3) -0.0010(3) 0.0009(3)

loop_
_atom_type_symbol
_atom_type_description
_atom_type_scat_dispersion_real
_atom_type_scat_dispersion_imag
_atom_type_scat_source
C C 0.0033 0.0016 'International Tables Vol C Tables 4.2.6.8 and 6.1.1.4'
H H 0 0 'International Tables Vol C Tables 4.2.6.8 and 6.1.1.4'
N N 0.0061 0.0033 'International Tables Vol C Tables 4.2.6.8 and 6.1.1.4'
Cl Cl 0.1484 0.1585 'International Tables Vol C Tables 4.2.6.8 and 6.1.1.4'
Rh Rh -1.1178 0.9187 'International Tables Vol C Tables 4.2.6.8 and 6.1.1.4'

loop_
_geom_angle_atom_site_label_1
_geom_angle_atom_site_label_2
_geom_angle_atom_site_label_3
_geom_angle
C5 Rh1 C17 99.00(10)
C5 Rh1 C15 92.16(9)
C17 Rh1 C15 39.02(10)
C5 Rh1 C13 120.21(10)
C17 Rh1 C13 65.00(9)
C15 Rh1 C13 38.36(9)
C5 Rh1 C11 156.29(10)
C17 Rh1 C11 64.48(10)
C15 Rh1 C11 64.23(10)
C13 Rh1 C11 38.61(10)
C5 Rh1 C9 135.04(10)
C17 Rh1 C9 38.50(10)
C15 Rh1 C9 64.00(10)
C13 Rh1 C9 63.80(10)
C11 Rh1 C9 37.54(10)
C5 Rh1 Cl5 92.85(7)
C17 Rh1 Cl5 109.36(7)
C15 Rh1 Cl5 148.36(7)
C13 Rh1 Cl5 146.75(7)
C11 Rh1 Cl5 108.33(8)
C9 Rh1 Cl5 91.09(7)
C5 Rh1 Cl6 95.64(7)
C17 Rh1 Cl6 156.32(7)
C15 Rh1 Cl6 122.25(7)
C13 Rh1 Cl6 91.54(7)
C11 Rh1 Cl6 95.52(7)
C9 Rh1 Cl6 129.25(7)
Cl5 Rh1 Cl6 88.28(2)
N1 C1 N2 112.5(2)
N1 C1 H1 123.7
N2 C1 H1 123.7
C3 C2 N1 110.9(2)
C3 C2 Cl1 127.9(2)
N1 C2 Cl1 121.1(2)
C2 C3 N2 106.7(2)
C2 C3 Cl2 129.8(2)
N2 C3 Cl2 123.5(2)
N3 C4 N2 108.61(19)
N3 C4 H41 110
N2 C4 H41 110
N3 C4 H42 110
N2 C4 H42 110
H41 C4 H42 108.3
N4 C5 N3 103.8(2)
N4 C5 Rh1 127.08(17)
N3 C5 Rh1 127.72(17)
C7 C6 N4 107.1(2)
C7 C6 Cl3 129.6(2)
N4 C6 Cl3 123.25(19)
C6 C7 N3 107.5(2)
C6 C7 Cl4 130.08(19)
N3 C7 Cl4 122.35(19)
N4 C8 H81 109.5
N4 C8 H82 109.5
H81 C8 H82 109.5
N4 C8 H83 109.5
H81 C8 H83 109.5
H82 C8 H83 109.5
C11 C9 C17 108.6(2)
C11 C9 C10 126.8(3)
C17 C9 C10 124.6(3)
C11 C9 Rh1 71.01(15)
C17 C9 Rh1 68.35(14)
C10 C9 Rh1 125.91(19)
C9 C10 H101 109.5
C9 C10 H102 109.5
H101 C10 H102 109.5
C9 C10 H103 109.5
H101 C10 H103 109.5
H102 C10 H103 109.5
C9 C11 C13 107.7(2)
C9 C11 C12 126.9(3)
C13 C11 C12 125.3(3)
C9 C11 Rh1 71.44(15)
C13 C11 Rh1 69.47(14)
C12 C11 Rh1 128.2(2)
C11 C12 H121 109.5
C11 C12 H122 109.5
H121 C12 H122 109.5
C11 C12 H123 109.5
H121 C12 H123 109.5
H122 C12 H123 109.5
C15 C13 C11 108.0(2)
C15 C13 C14 127.5(3)
C11 C13 C14 124.3(2)
C15 C13 Rh1 70.71(14)
C11 C13 Rh1 71.91(15)
C14 C13 Rh1 126.79(19)
C13 C14 H141 109.5
C13 C14 H142 109.5
H141 C14 H142 109.5
C13 C14 H143 109.5
H141 C14 H143 109.5
H142 C14 H143 109.5
C13 C15 C17 108.1(2)
C13 C15 C16 126.4(3)
C17 C15 C16 125.4(3)
C13 C15 Rh1 70.94(14)
C17 C15 Rh1 69.65(14)
C16 C15 Rh1 128.75(19)
C15 C16 H161 109.5
C15 C16 H162 109.5
H161 C16 H162 109.5
C15 C16 H163 109.5
H161 C16 H163 109.5
H162 C16 H163 109.5
C9 C17 C15 107.4(2)
C9 C17 C18 126.6(3)
C15 C17 C18 125.4(3)
C9 C17 Rh1 73.14(15)
C15 C17 Rh1 71.33(14)
C18 C17 Rh1 127.80(19)
C17 C18 H181 109.5
C17 C18 H182 109.5
H181 C18 H182 109.5
C17 C18 H183 109.5
H181 C18 H183 109.5
H182 C18 H183 109.5
C1 N1 C2 104.6(2)
C1 N2 C3 105.2(2)
C1 N2 C4 125.3(2)
C3 N2 C4 129.4(2)
C5 N3 C7 110.6(2)
C5 N3 C4 126.5(2)
C7 N3 C4 122.3(2)
C5 N4 C6 111.0(2)
C5 N4 C8 126.5(2)
C6 N4 C8 122.5(2)

loop_
_geom_bond_atom_site_label_1
_geom_bond_atom_site_label_2
_geom_bond_distance
Rh1 C5 2.057(2)
Rh1 C17 2.142(3)
Rh1 C15 2.165(2)
Rh1 C13 2.168(2)
Rh1 C11 2.200(3)
Rh1 C9 2.206(2)
Rh1 Cl5 2.4165(7)
Rh1 Cl6 2.4300(7)
C1 N1 1.311(3)
C1 N2 1.372(3)
C1 H1 0.95
C2 C3 1.342(4)
C2 N1 1.379(4)
C2 Cl1 1.701(3)
C3 N2 1.383(3)
C3 Cl2 1.707(3)
C4 N3 1.456(3)
C4 N2 1.469(3)
C4 H41 0.99
C4 H42 0.99
C5 N4 1.361(3)
C5 N3 1.379(3)
C6 C7 1.329(4)
C6 N4 1.395(3)
C6 Cl3 1.691(3)
C7 N3 1.387(3)
C7 Cl4 1.699(2)
C8 N4 1.472(3)
C8 H81 0.98
C8 H82 0.98
C8 H83 0.98
C9 C11 1.418(4)
C9 C17 1.435(4)
C9 C10 1.493(4)
C10 H101 0.98
C10 H102 0.98
C10 H103 0.98
C11 C13 1.444(4)
C11 C12 1.497(4)
C12 H121 0.98
C12 H122 0.98
C12 H123 0.98
C13 C15 1.423(4)
C13 C14 1.490(4)
C14 H141 0.98
C14 H142 0.98
C14 H143 0.98
C15 C17 1.439(4)
C15 C16 1.495(4)
C16 H161 0.98
C16 H162 0.98
C16 H163 0.98
C17 C18 1.496(4)
C18 H181 0.98
C18 H182 0.98
C18 H183 0.98

loop_
_geom_torsion_atom_site_label_1
_geom_torsion_atom_site_label_2
_geom_torsion_atom_site_label_3
_geom_torsion_atom_site_label_4
_geom_torsion
N1 C2 C3 N2 -0.9(3)
Cl1 C2 C3 N2 177.8(2)
N1 C2 C3 Cl2 179.1(2)
Cl1 C2 C3 Cl2 -2.2(4)
C17 Rh1 C5 N4 107.4(2)
C15 Rh1 C5 N4 68.7(2)
C13 Rh1 C5 N4 41.1(2)
C11 Rh1 C5 N4 63.8(3)
C9 Rh1 C5 N4 123.1(2)
Cl5 Rh1 C5 N4 -142.5(2)
Cl6 Rh1 C5 N4 -54.0(2)
C17 Rh1 C5 N3 -57.1(2)
C15 Rh1 C5 N3 -95.7(2)
C13 Rh1 C5 N3 -123.3(2)
C11 Rh1 C5 N3 -100.6(3)
C9 Rh1 C5 N3 -41.3(3)
Cl5 Rh1 C5 N3 53.1(2)
Cl6 Rh1 C5 N3 141.6(2)
N4 C6 C7 N3 0.3(3)
Cl3 C6 C7 N3 179.8(2)
N4 C6 C7 Cl4 176.72(19)
Cl3 C6 C7 Cl4 -3.8(4)
C5 Rh1 C9 C11 -145.44(16)
C17 Rh1 C9 C11 -120.0(2)
C15 Rh1 C9 C11 -80.83(17)
C13 Rh1 C9 C11 -37.92(16)
Cl5 Rh1 C9 C11 119.43(15)
Cl6 Rh1 C9 C11 30.77(19)
C5 Rh1 C9 C17 -25.4(2)
C15 Rh1 C9 C17 39.16(15)
C13 Rh1 C9 C17 82.07(16)
C11 Rh1 C9 C17 120.0(2)
Cl5 Rh1 C9 C17 -120.57(14)
Cl6 Rh1 C9 C17 150.76(12)
C5 Rh1 C9 C10 92.4(3)
C17 Rh1 C9 C10 117.8(3)
C15 Rh1 C9 C10 157.0(3)
C13 Rh1 C9 C10 -160.1(3)
C11 Rh1 C9 C10 -122.2(3)
Cl5 Rh1 C9 C10 -2.8(3)
Cl6 Rh1 C9 C10 -91.4(3)
C17 C9 C11 C13 2.1(3)
C10 C9 C11 C13 -178.6(3)
Rh1 C9 C11 C13 60.30(18)
C17 C9 C11 C12 177.6(3)
C10 C9 C11 C12 -3.1(5)
Rh1 C9 C11 C12 -124.3(3)
C17 C9 C11 Rh1 -58.16(18)
C10 C9 C11 Rh1 121.1(3)
C5 Rh1 C11 C9 85.7(3)
C17 Rh1 C11 C9 36.69(16)
C15 Rh1 C11 C9 80.18(17)
C13 Rh1 C11 C9 117.9(2)
Cl5 Rh1 C11 C9 -66.53(16)
Cl6 Rh1 C11 C9 -156.54(15)
C5 Rh1 C11 C13 -32.2(3)
C17 Rh1 C11 C13 -81.23(16)
C15 Rh1 C11 C13 -37.74(15)
C9 Rh1 C11 C13 -117.9(2)
Cl5 Rh1 C11 C13 175.55(13)
Cl6 Rh1 C11 C13 85.54(14)
C5 Rh1 C11 C12 -151.6(3)
C17 Rh1 C11 C12 159.4(3)
C15 Rh1 C11 C12 -157.1(3)
C13 Rh1 C11 C12 -119.3(3)
C9 Rh1 C11 C12 122.7(3)
Cl5 Rh1 C11 C12 56.2(3)
Cl6 Rh1 C11 C12 -33.8(3)
C9 C11 C13 C15 0.3(3)
C12 C11 C13 C15 -175.2(3)
Rh1 C11 C13 C15 61.84(17)
C9 C11 C13 C14 175.8(2)
C12 C11 C13 C14 0.2(4)
Rh1 C11 C13 C14 -122.7(3)
C9 C11 C13 Rh1 -61.56(18)
C12 C11 C13 Rh1 122.9(3)
C5 Rh1 C13 C15 48.28(18)
C17 Rh1 C13 C15 -37.61(15)
C11 Rh1 C13 C15 -117.4(2)
C9 Rh1 C13 C15 -80.48(16)
Cl5 Rh1 C13 C15 -125.08(15)
Cl6 Rh1 C13 C15 145.72(14)
C5 Rh1 C13 C11 165.63(15)
C17 Rh1 C13 C11 79.74(17)
C15 Rh1 C13 C11 117.4(2)
C9 Rh1 C13 C11 36.87(15)
Cl5 Rh1 C13 C11 -7.7(2)
Cl6 Rh1 C13 C11 -96.93(15)
C5 Rh1 C13 C14 -74.6(3)
C17 Rh1 C13 C14 -160.5(3)
C15 Rh1 C13 C14 -122.9(3)
C11 Rh1 C13 C14 119.7(3)
C9 Rh1 C13 C14 156.6(3)
Cl5 Rh1 C13 C14 112.0(2)
Cl6 Rh1 C13 C14 22.8(2)
C11 C13 C15 C17 -2.6(3)
C14 C13 C15 C17 -177.9(3)
Rh1 C13 C15 C17 60.03(17)
C11 C13 C15 C16 172.8(3)
C14 C13 C15 C16 -2.5(4)
Rh1 C13 C15 C16 -124.6(3)
C11 C13 C15 Rh1 -62.62(18)
C14 C13 C15 Rh1 122.1(3)
C5 Rh1 C15 C13 -139.80(16)
C17 Rh1 C15 C13 118.5(2)
C11 Rh1 C15 C13 37.99(15)
C9 Rh1 C15 C13 79.90(16)
Cl5 Rh1 C15 C13 121.21(16)
Cl6 Rh1 C15 C13 -41.74(17)
C5 Rh1 C15 C17 101.66(15)
C13 Rh1 C15 C17 -118.5(2)
C11 Rh1 C15 C17 -80.55(16)
C9 Rh1 C15 C17 -38.64(15)
Cl5 Rh1 C15 C17 2.7(2)
Cl6 Rh1 C15 C17 -160.28(12)
C5 Rh1 C15 C16 -18.0(3)
C17 Rh1 C15 C16 -119.6(3)
C13 Rh1 C15 C16 121.8(3)
C11 Rh1 C15 C16 159.8(3)
C9 Rh1 C15 C16 -158.3(3)
Cl5 Rh1 C15 C16 -117.0(2)
Cl6 Rh1 C15 C16 80.1(3)
C11 C9 C17 C15 -3.7(3)
C10 C9 C17 C15 176.9(2)
Rh1 C9 C17 C15 -63.53(17)
C11 C9 C17 C18 -175.3(3)
C10 C9 C17 C18 5.4(4)
Rh1 C9 C17 C18 124.9(3)
C11 C9 C17 Rh1 59.79(18)
C10 C9 C17 Rh1 -119.5(3)
C13 C15 C17 C9 3.9(3)
C16 C15 C17 C9 -171.5(2)
Rh1 C15 C17 C9 64.73(17)
C13 C15 C17 C18 175.6(3)
C16 C15 C17 C18 0.1(4)
Rh1 C15 C17 C18 -123.6(3)
C13 C15 C17 Rh1 -60.84(17)
C16 C15 C17 Rh1 123.7(3)
C5 Rh1 C17 C9 162.10(15)
C15 Rh1 C17 C9 -115.6(2)
C13 Rh1 C17 C9 -78.67(16)
C11 Rh1 C17 C9 -35.79(15)
Cl5 Rh1 C17 C9 65.84(15)
Cl6 Rh1 C17 C9 -70.4(3)
C5 Rh1 C17 C15 -82.25(15)
C13 Rh1 C17 C15 36.97(14)
C11 Rh1 C17 C15 79.86(16)
C9 Rh1 C17 C15 115.6(2)
Cl5 Rh1 C17 C15 -178.52(12)
Cl6 Rh1 C17 C15 45.3(3)
C5 Rh1 C17 C18 38.5(3)
C15 Rh1 C17 C18 120.8(3)
C13 Rh1 C17 C18 157.7(3)
C11 Rh1 C17 C18 -159.4(3)
C9 Rh1 C17 C18 -123.6(3)
Cl5 Rh1 C17 C18 -57.8(3)
Cl6 Rh1 C17 C18 166.04(18)
N2 C1 N1 C2 0.8(3)
C3 C2 N1 C1 0.1(3)
Cl1 C2 N1 C1 -178.7(2)
N1 C1 N2 C3 -1.3(3)
N1 C1 N2 C4 -179.4(2)
C2 C3 N2 C1 1.3(3)
Cl2 C3 N2 C1 -178.7(2)
C2 C3 N2 C4 179.2(2)
Cl2 C3 N2 C4 -0.8(4)
N3 C4 N2 C1 52.4(3)
N3 C4 N2 C3 -125.2(3)
N4 C5 N3 C7 -0.1(3)
Rh1 C5 N3 C7 167.20(17)
N4 C5 N3 C4 171.0(2)
Rh1 C5 N3 C4 -21.7(3)
C6 C7 N3 C5 -0.2(3)
Cl4 C7 N3 C5 -176.91(18)
C6 C7 N3 C4 -171.7(2)
Cl4 C7 N3 C4 11.6(3)
N2 C4 N3 C5 -104.0(3)
N2 C4 N3 C7 66.1(3)
N3 C5 N4 C6 0.2(3)
Rh1 C5 N4 C6 -167.12(17)
N3 C5 N4 C8 178.0(2)
Rh1 C5 N4 C8 10.7(4)
C7 C6 N4 C5 -0.3(3)
Cl3 C6 N4 C5 -179.91(19)
C7 C6 N4 C8 -178.2(2)
Cl3 C6 N4 C8 2.2(3)
